data_4328217
loop_
_publ_author_name
'Roberto Ciganda'
'Mar\'ia A. Garralda'
'Lourdes Ibarlucea'
'Claudio Mendicute-Fierro'
'M. Carmen Torralba'
'M. Rosario Torres'

_publ_contact_author
; 
      Torralba, M. Carmen
      Departamento de Qu\'imica Inorg\'anica I
      Facultad de Ciencias Qu\'imicas 
      Universidad Complutense de Madrid
      28040 Madrid (Spain)
;
_publ_contact_author_email torralba@quim.ucm.es
_publ_contact_author_fax '+34 91 3944352'
_publ_contact_author_phone '+34 91 3944233'
_publ_section_title
;
 Reactions of Hydridoirida-\b-diketones with Amines or with
 2-Aminopyridines: Formation of Hydridoirida-\b-ketoimines, PCN Terdentate
 Ligands, and Acyl Decarbonylation
;
_journal_name_full 'Inorganic Chemistry'
_journal_page_first 1760
_journal_page_last 1768
_journal_paper_doi 10.1021/ic202065d
_journal_volume 51
_journal_year 2012
_chemical_formula_sum 'C47 H42 Cl Ir N O2.5 P2'
_chemical_formula_weight 950.41
_chemical_name_systematic
; 
 ? 
;
_space_group_IT_number 15
_symmetry_cell_setting monoclinic
_symmetry_space_group_name_Hall '-C 2yc'
_symmetry_space_group_name_H-M 'C 1 2/c 1'
_atom_sites_solution_hydrogens geom
_atom_sites_solution_primary direct
_atom_sites_solution_secondary difmap
_audit_creation_method SHELXL-97
_cell_angle_alpha 90.00
_cell_angle_beta 123.8460(10)
_cell_angle_gamma 90.00
_cell_formula_units_Z 8
_cell_length_a 27.1299(15)
_cell_length_b 19.5950(10)
_cell_length_c 19.5946(10)
_cell_measurement_reflns_used 6392
_cell_measurement_temperature 296(2)
_cell_measurement_theta_max 22.27
_cell_measurement_theta_min 2.17
_cell_volume 8651.5(8)
_computing_cell_refinement 'Bruker SMART'
_computing_data_collection 'Bruker SMART'
_computing_data_reduction 'Bruker SAINT'
_computing_molecular_graphics 'Bruker SHELXTL'
_computing_publication_material 'Bruker SHELXTL'
_computing_structure_refinement 'SHELXL-97 (Sheldrick, 1997)'
_computing_structure_solution 'SHELXS-97 (Sheldrick, 1990)'
_diffrn_ambient_temperature 296(2)
_diffrn_measured_fraction_theta_full 0.999
_diffrn_measured_fraction_theta_max 0.999
_diffrn_measurement_device_type 'CCD area detector'
_diffrn_measurement_method 'phi and omega scans'
_diffrn_radiation_monochromator graphite
_diffrn_radiation_source 'fine-focus sealed tube'
_diffrn_radiation_type MoK\a
_diffrn_radiation_wavelength 0.71073
_diffrn_reflns_av_R_equivalents 0.0520
_diffrn_reflns_av_sigmaI/netI 0.0494
_diffrn_reflns_limit_h_max 32
_diffrn_reflns_limit_h_min -32
_diffrn_reflns_limit_k_max 20
_diffrn_reflns_limit_k_min -23
_diffrn_reflns_limit_l_max 23
_diffrn_reflns_limit_l_min -21
_diffrn_reflns_number 32960
_diffrn_reflns_theta_full 25.00
_diffrn_reflns_theta_max 25.00
_diffrn_reflns_theta_min 1.38
_exptl_absorpt_coefficient_mu 3.261
_exptl_absorpt_correction_T_max 0.7156
_exptl_absorpt_correction_T_min 0.4961
_exptl_absorpt_correction_type multi-scan
_exptl_absorpt_process_details sadabs
_exptl_crystal_colour yellow
_exptl_crystal_density_diffrn 1.459
_exptl_crystal_description prismatic
_exptl_crystal_F_000 3800
_exptl_crystal_size_max 0.25
_exptl_crystal_size_mid 0.20
_exptl_crystal_size_min 0.11
_refine_diff_density_max 1.124
_refine_diff_density_min -0.482
_refine_diff_density_rms 0.131
_refine_ls_extinction_method none
_refine_ls_goodness_of_fit_ref 1.064
_refine_ls_hydrogen_treatment constr
_refine_ls_matrix_type full
_refine_ls_number_parameters 469
_refine_ls_number_reflns 7611
_refine_ls_number_restraints 4
_refine_ls_restrained_S_all 1.064
_refine_ls_R_factor_all 0.0796
_refine_ls_R_factor_gt 0.0379
_refine_ls_shift/su_max 0.007
_refine_ls_shift/su_mean 0.001
_refine_ls_structure_factor_coef Fsqd
_refine_ls_weighting_details 'calc w=1/[\s^2^(Fo^2^)+(0.0530P)^2^+62.3125P] where P=(Fo^2^+2Fc^2^)/3'
_refine_ls_weighting_scheme calc
_refine_ls_wR_factor_gt 0.1009
_refine_ls_wR_factor_ref 0.1291
_reflns_number_gt 4636
_reflns_number_total 7611
_reflns_threshold_expression >2sigma(I)
_cod_data_source_file ic202065d_si_001_1.cif
_cod_data_source_block '[C45H37ClNO2P2Ir]1/2C4H10O(compound6)'
_cod_original_formula_sum 'C47 H42 Cl Ir N O2.50 P2'
_cod_database_code 4328217

loop_
_symmetry_equiv_pos_as_xyz
'x, y, z'
'-x, y, -z+1/2'
'x+1/2, y+1/2, z'
'-x+1/2, y+1/2, -z+1/2'
'-x, -y, -z'
'x, -y, z-1/2'
'-x+1/2, -y+1/2, -z'
'x+1/2, -y+1/2, z-1/2'

loop_
_atom_site_label
_atom_site_type_symbol
_atom_site_fract_x
_atom_site_fract_y
_atom_site_fract_z
_atom_site_U_iso_or_equiv
_atom_site_adp_type
_atom_site_occupancy
_atom_site_symmetry_multiplicity
_atom_site_calc_flag
_atom_site_refinement_flags
Cl Cl 0.14602(9) 0.30279(12) 0.09229(14) 0.0580(6) Uani 1 1 d .
Ir Ir 0.210009(12) 0.251759(15) 0.233335(18) 0.03566(11) Uani 1 1 d .
P1 P 0.22408(9) 0.14525(10) 0.19030(13) 0.0412(5) Uani 1 1 d .
P2 P 0.13976(9) 0.22317(11) 0.25750(13) 0.0390(5) Uani 1 1 d .
N1 N 0.2762(3) 0.3007(3) 0.2210(4) 0.0500(18) Uani 1 1 d .
H1 H 0.2668 0.3471 0.2202 0.060 Uiso 1 1 d R
H2 H 0.2642 0.2846 0.1604 0.060 Uiso 1 1 d R
O1 O 0.2983(3) 0.2537(3) 0.4082(4) 0.0605(16) Uani 1 1 d .
O2 O 0.2418(3) 0.3920(3) 0.2936(4) 0.0637(18) Uani 1 1 d .
C1 C 0.2722(3) 0.2178(4) 0.3461(5) 0.0398(18) Uani 1 1 d .
C2 C 0.2901(3) 0.1430(4) 0.3558(5) 0.0396(18) Uani 1 1 d .
C3 C 0.2708(3) 0.1017(4) 0.2885(5) 0.0418(19) Uani 1 1 d .
C4 C 0.2879(4) 0.0336(4) 0.2994(6) 0.058(2) Uani 1 1 d .
H4 H 0.2754 0.0060 0.2539 0.070 Uiso 1 1 calc R
C5 C 0.3230(5) 0.0070(5) 0.3768(7) 0.075(3) Uani 1 1 d .
H5 H 0.3332 -0.0389 0.3838 0.090 Uiso 1 1 calc R
C6 C 0.3433(5) 0.0480(5) 0.4444(7) 0.076(3) Uani 1 1 d .
H6 H 0.3680 0.0299 0.4969 0.091 Uiso 1 1 calc R
C7 C 0.3272(4) 0.1160(5) 0.4346(6) 0.061(2) Uani 1 1 d .
H7 H 0.3410 0.1437 0.4804 0.073 Uiso 1 1 calc R
C8 C 0.1605(3) 0.0922(4) 0.1172(5) 0.046(2) Uani 1 1 d .
C9 C 0.1062(4) 0.1239(5) 0.0685(6) 0.064(3) Uani 1 1 d .
H9 H 0.1024 0.1700 0.0758 0.077 Uiso 1 1 calc R
C10 C 0.0574(4) 0.0872(6) 0.0085(6) 0.081(3) Uani 1 1 d .
H10 H 0.0205 0.1082 -0.0237 0.098 Uiso 1 1 calc R
C11 C 0.0639(5) 0.0192(6) -0.0029(7) 0.079(3) Uani 1 1 d .
H11 H 0.0314 -0.0057 -0.0434 0.095 Uiso 1 1 calc R
C12 C 0.1183(5) -0.0118(6) 0.0453(7) 0.087(3) Uani 1 1 d .
H12 H 0.1224 -0.0579 0.0381 0.104 Uiso 1 1 calc R
C13 C 0.1658(4) 0.0243(5) 0.1031(6) 0.073(3) Uani 1 1 d .
H13 H 0.2027 0.0032 0.1340 0.088 Uiso 1 1 calc R
C14 C 0.2660(4) 0.1414(4) 0.1424(6) 0.049(2) Uani 1 1 d .
C15 C 0.2400(5) 0.1606(6) 0.0636(6) 0.081(3) Uani 1 1 d .
H15 H 0.2011 0.1765 0.0343 0.097 Uiso 1 1 calc R
C16 C 0.2704(6) 0.1569(8) 0.0250(8) 0.109(5) Uani 1 1 d .
H16 H 0.2510 0.1686 -0.0302 0.131 Uiso 1 1 calc R
C17 C 0.3276(6) 0.1365(6) 0.0668(8) 0.088(4) Uani 1 1 d .
H17 H 0.3478 0.1352 0.0411 0.106 Uiso 1 1 calc R
C18 C 0.3555(5) 0.1177(5) 0.1473(8) 0.081(3) Uani 1 1 d .
H18 H 0.3947 0.1030 0.1761 0.097 Uiso 1 1 calc R
C19 C 0.3257(4) 0.1204(5) 0.1870(7) 0.065(3) Uani 1 1 d .
H19 H 0.3451 0.1084 0.2421 0.078 Uiso 1 1 calc R
C20 C 0.2083(3) 0.3447(4) 0.2818(5) 0.0428(19) Uani 1 1 d .
C21 C 0.1647(3) 0.3561(4) 0.3045(5) 0.044(2) Uani 1 1 d .
C22 C 0.1293(3) 0.3017(4) 0.2984(5) 0.0418(19) Uani 1 1 d .
C23 C 0.0865(4) 0.3095(5) 0.3160(5) 0.052(2) Uani 1 1 d .
H23 H 0.0633 0.2727 0.3115 0.062 Uiso 1 1 calc R
C24 C 0.0792(4) 0.3718(5) 0.3399(6) 0.064(3) Uani 1 1 d .
H24 H 0.0513 0.3775 0.3529 0.077 Uiso 1 1 calc R
C25 C 0.1135(4) 0.4269(5) 0.3450(6) 0.065(3) Uani 1 1 d .
H25 H 0.1071 0.4695 0.3596 0.078 Uiso 1 1 calc R
C26 C 0.1566(4) 0.4198(4) 0.3287(5) 0.056(2) Uani 1 1 d .
H26 H 0.1799 0.4568 0.3339 0.067 Uiso 1 1 calc R
C27 C 0.0617(3) 0.2055(4) 0.1767(5) 0.0421(19) Uani 1 1 d .
C28 C 0.0299(4) 0.1519(4) 0.1810(5) 0.051(2) Uani 1 1 d .
H28 H 0.0490 0.1204 0.2236 0.061 Uiso 1 1 calc R
C29 C -0.0298(4) 0.1455(5) 0.1221(6) 0.059(2) Uani 1 1 d .
H29 H -0.0510 0.1102 0.1261 0.070 Uiso 1 1 calc R
C30 C -0.0586(4) 0.1904(6) 0.0575(6) 0.065(3) Uani 1 1 d .
H30 H -0.0989 0.1853 0.0175 0.077 Uiso 1 1 calc R
C31 C -0.0274(4) 0.2425(5) 0.0527(6) 0.065(3) Uani 1 1 d .
H31 H -0.0465 0.2730 0.0089 0.078 Uiso 1 1 calc R
C32 C 0.0319(4) 0.2504(5) 0.1118(5) 0.056(2) Uani 1 1 d .
H32 H 0.0524 0.2867 0.1080 0.067 Uiso 1 1 calc R
C33 C 0.1618(3) 0.1583(4) 0.3364(5) 0.044(2) Uani 1 1 d .
C34 C 0.1825(3) 0.1753(5) 0.4163(5) 0.051(2) Uani 1 1 d .
H34 H 0.1820 0.2207 0.4299 0.061 Uiso 1 1 calc R
C35 C 0.2040(4) 0.1254(5) 0.4769(6) 0.064(3) Uani 1 1 d .
H35 H 0.2168 0.1369 0.5303 0.077 Uiso 1 1 calc R
C36 C 0.2063(4) 0.0583(5) 0.4567(6) 0.067(3) Uani 1 1 d .
H36 H 0.2216 0.0249 0.4973 0.081 Uiso 1 1 calc R
C37 C 0.1863(4) 0.0402(5) 0.3773(6) 0.060(2) Uani 1 1 d .
H37 H 0.1873 -0.0052 0.3643 0.072 Uiso 1 1 calc R
C38 C 0.1646(4) 0.0899(4) 0.3167(6) 0.053(2) Uani 1 1 d .
H38 H 0.1520 0.0781 0.2633 0.063 Uiso 1 1 calc R
C39 C 0.3400(4) 0.2904(5) 0.2777(6) 0.061(2) Uani 1 1 d .
H39A H 0.3497 0.2429 0.2770 0.073 Uiso 1 1 calc R
H39B H 0.3520 0.3019 0.3331 0.073 Uiso 1 1 calc R
C40 C 0.3728(4) 0.3351(5) 0.2527(7) 0.071(3) Uani 1 1 d .
C45 C 0.3983(5) 0.3958(7) 0.2930(8) 0.099(4) Uani 1 1 d .
H45 H 0.3971 0.4084 0.3379 0.119 Uiso 1 1 calc R
C44 C 0.4266(6) 0.4396(9) 0.2653(13) 0.151(9) Uani 1 1 d .
H44 H 0.4443 0.4808 0.2909 0.181 Uiso 1 1 calc R
C43 C 0.4254(8) 0.4157(15) 0.1983(16) 0.187(15) Uani 1 1 d .
H43 H 0.4446 0.4424 0.1808 0.225 Uiso 1 1 calc R
C42 C 0.4008(7) 0.3610(14) 0.1572(13) 0.168(10) Uani 1 1 d .
H42 H 0.3998 0.3505 0.1102 0.201 Uiso 1 1 calc R
C41 C 0.3753(5) 0.3175(8) 0.1869(9) 0.111(5) Uani 1 1 d .
H41 H 0.3598 0.2757 0.1612 0.133 Uiso 1 1 calc R
O3 O 0.0031 0.6144 0.1355 0.159 Uiso 0.50 1 d PD
C48 C 0.0090 0.6763 0.1023 0.140 Uiso 0.50 1 d PD
H48A H -0.0195 0.6811 0.0435 0.168 Uiso 0.50 1 calc PR
H48B H 0.0490 0.6853 0.1174 0.168 Uiso 0.50 1 calc PR
C46 C 0.0270 0.4862 0.1234 0.131 Uiso 0.50 1 d PD
H46A H 0.0368 0.4798 0.1781 0.196 Uiso 0.50 1 calc PR
H46B H 0.0579 0.4672 0.1193 0.196 Uiso 0.50 1 calc PR
H46C H -0.0098 0.4636 0.0850 0.196 Uiso 0.50 1 calc PR
C49 C -0.0077 0.7147 0.1538 0.165 Uiso 0.50 1 d PD
H49A H -0.0398 0.6915 0.1515 0.248 Uiso 0.50 1 calc PR
H49B H -0.0198 0.7602 0.1328 0.248 Uiso 0.50 1 calc PR
H49C H 0.0260 0.7166 0.2097 0.248 Uiso 0.50 1 calc PR
C47 C 0.0211 0.5617 0.1038 0.142 Uiso 0.50 1 d PD
H47A H 0.0596 0.5758 0.1164 0.170 Uiso 0.50 1 calc PR
H47B H -0.0059 0.5647 0.0445 0.170 Uiso 0.50 1 calc PR

loop_
_atom_site_aniso_label
_atom_site_aniso_U_11
_atom_site_aniso_U_22
_atom_site_aniso_U_33
_atom_site_aniso_U_23
_atom_site_aniso_U_13
_atom_site_aniso_U_12
Cl 0.0519(12) 0.0648(14) 0.0490(14) 0.0159(11) 0.0229(11) 0.0018(10)
Ir 0.03490(16) 0.03315(17) 0.03632(19) -0.00055(16) 0.01821(14) -0.00183(14)
P1 0.0447(11) 0.0394(12) 0.0389(13) -0.0041(10) 0.0230(10) -0.0013(9)
P2 0.0391(11) 0.0336(10) 0.0431(13) -0.0021(10) 0.0221(10) -0.0019(9)
N1 0.046(4) 0.045(4) 0.062(5) 0.002(4) 0.032(4) -0.003(3)
O1 0.065(4) 0.049(4) 0.046(4) -0.006(3) 0.018(3) 0.003(3)
O2 0.067(4) 0.033(3) 0.096(5) -0.008(3) 0.049(4) -0.010(3)
C1 0.043(4) 0.036(4) 0.039(5) -0.002(4) 0.022(4) -0.002(4)
C2 0.035(4) 0.043(5) 0.035(5) 0.002(4) 0.016(4) 0.001(3)
C3 0.045(4) 0.043(5) 0.039(5) -0.002(4) 0.024(4) 0.002(4)
C4 0.075(6) 0.041(5) 0.054(6) -0.003(5) 0.032(5) 0.012(4)
C5 0.096(8) 0.046(6) 0.081(8) 0.007(6) 0.048(7) 0.022(6)
C6 0.087(7) 0.064(7) 0.060(7) 0.017(6) 0.031(6) 0.029(6)
C7 0.064(6) 0.058(6) 0.045(6) -0.006(5) 0.020(5) 0.009(5)
C8 0.045(5) 0.049(5) 0.043(5) -0.013(4) 0.024(4) -0.010(4)
C9 0.058(6) 0.065(6) 0.063(7) -0.027(5) 0.030(5) -0.006(5)
C10 0.053(6) 0.102(9) 0.070(8) -0.031(7) 0.022(6) -0.001(6)
C11 0.071(7) 0.098(9) 0.073(8) -0.044(7) 0.042(7) -0.044(6)
C12 0.091(8) 0.063(7) 0.086(9) -0.030(7) 0.037(7) -0.014(6)
C13 0.070(6) 0.050(6) 0.071(7) -0.022(5) 0.021(6) -0.005(5)
C14 0.046(5) 0.045(5) 0.061(6) -0.003(4) 0.033(5) -0.006(4)
C15 0.072(7) 0.118(10) 0.054(7) 0.019(7) 0.036(6) 0.012(6)
C16 0.113(10) 0.164(14) 0.080(9) 0.033(9) 0.072(8) 0.021(10)
C17 0.123(10) 0.095(9) 0.096(10) 0.000(8) 0.091(9) 0.002(8)
C18 0.082(7) 0.076(8) 0.113(10) 0.003(7) 0.071(8) 0.009(6)
C19 0.061(6) 0.070(6) 0.077(7) 0.006(5) 0.046(6) 0.007(5)
C20 0.048(5) 0.034(4) 0.042(5) 0.000(4) 0.022(4) 0.003(4)
C21 0.048(5) 0.034(5) 0.040(5) -0.002(4) 0.019(4) 0.006(4)
C22 0.052(5) 0.036(4) 0.035(5) 0.001(4) 0.023(4) 0.008(4)
C23 0.056(5) 0.054(5) 0.052(6) -0.001(4) 0.034(5) 0.003(4)
C24 0.073(6) 0.066(7) 0.068(7) 0.007(5) 0.049(6) 0.017(5)
C25 0.084(7) 0.051(6) 0.066(7) 0.004(5) 0.046(6) 0.019(5)
C26 0.073(6) 0.039(5) 0.059(6) 0.000(4) 0.039(5) 0.002(4)
C27 0.041(4) 0.048(5) 0.041(5) -0.009(4) 0.025(4) -0.001(4)
C28 0.050(5) 0.054(5) 0.051(6) -0.012(4) 0.029(5) -0.010(4)
C29 0.053(5) 0.059(6) 0.060(7) -0.018(5) 0.029(5) -0.023(5)
C30 0.039(5) 0.095(8) 0.054(7) -0.020(6) 0.023(5) -0.004(5)
C31 0.045(5) 0.084(7) 0.061(6) 0.019(6) 0.026(5) 0.009(5)
C32 0.040(4) 0.066(6) 0.048(5) 0.007(5) 0.015(4) -0.003(5)
C33 0.041(4) 0.042(5) 0.050(6) 0.004(4) 0.026(4) 0.001(4)
C34 0.051(5) 0.053(5) 0.044(6) -0.006(4) 0.024(4) -0.001(4)
C35 0.069(6) 0.066(7) 0.047(6) 0.008(5) 0.027(5) 0.010(5)
C36 0.070(6) 0.068(7) 0.058(7) 0.024(6) 0.032(6) 0.012(5)
C37 0.070(6) 0.041(5) 0.065(7) 0.010(5) 0.035(6) 0.003(4)
C38 0.057(5) 0.045(5) 0.054(6) -0.001(5) 0.029(5) -0.002(4)
C39 0.045(5) 0.057(6) 0.071(7) 0.002(5) 0.025(5) -0.001(4)
C40 0.037(5) 0.073(7) 0.088(8) 0.009(6) 0.026(5) -0.005(5)
C45 0.058(7) 0.092(9) 0.103(10) 0.024(8) 0.018(7) 0.000(6)
C44 0.054(8) 0.093(11) 0.19(2) 0.065(13) -0.006(12) -0.015(7)
C43 0.051(10) 0.29(4) 0.18(3) 0.09(3) 0.042(16) -0.020(14)
C42 0.069(11) 0.31(3) 0.128(17) 0.048(19) 0.059(12) 0.011(14)
C41 0.085(9) 0.146(13) 0.131(13) -0.005(10) 0.078(10) -0.005(8)

loop_
_atom_type_symbol
_atom_type_description
_atom_type_scat_dispersion_real
_atom_type_scat_dispersion_imag
_atom_type_scat_source
C C 0.0033 0.0016 'International Tables Vol C Tables 4.2.6.8 and 6.1.1.4'
H H 0.0000 0.0000 'International Tables Vol C Tables 4.2.6.8 and 6.1.1.4'
N N 0.0061 0.0033 'International Tables Vol C Tables 4.2.6.8 and 6.1.1.4'
O O 0.0106 0.0060 'International Tables Vol C Tables 4.2.6.8 and 6.1.1.4'
P P 0.1023 0.0942 'International Tables Vol C Tables 4.2.6.8 and 6.1.1.4'
Ir Ir -1.4442 7.9887 'International Tables Vol C Tables 4.2.6.8 and 6.1.1.4'
Cl Cl 0.1484 0.1585 'International Tables Vol C Tables 4.2.6.8 and 6.1.1.4'

loop_
_geom_angle_atom_site_label_1
_geom_angle_atom_site_label_2
_geom_angle_atom_site_label_3
_geom_angle
C1 Ir C20 90.4(3)
C1 Ir N1 91.7(3)
C20 Ir N1 83.9(3)
C1 Ir P2 88.7(2)
C20 Ir P2 83.4(2)
N1 Ir P2 167.29(19)
C1 Ir P1 84.0(2)
C20 Ir P1 173.2(2)
N1 Ir P1 92.45(19)
P2 Ir P1 100.23(7)
C1 Ir Cl 170.7(2)
C20 Ir Cl 88.6(2)
N1 Ir Cl 78.96(19)
P2 Ir Cl 100.44(7)
P1 Ir Cl 96.27(8)
C8 P1 C3 111.0(4)
C8 P1 C14 99.1(4)
C3 P1 C14 104.9(4)
C8 P1 Ir 120.8(3)
C3 P1 Ir 101.1(3)
C14 P1 Ir 119.2(3)
C33 P2 C22 105.8(4)
C33 P2 C27 106.0(4)
C22 P2 C27 98.7(3)
C33 P2 Ir 115.5(3)
C22 P2 Ir 103.7(3)
C27 P2 Ir 124.3(3)
C39 N1 Ir 124.0(5)
C39 N1 H1 109.9
Ir N1 H1 101.4
C39 N1 H2 107.3
Ir N1 H2 103.4
H1 N1 H2 110.4
O1 C1 C2 117.3(7)
O1 C1 Ir 124.6(6)
C2 C1 Ir 118.1(6)
C3 C2 C7 119.5(7)
C3 C2 C1 121.5(7)
C7 C2 C1 119.1(7)
C2 C3 C4 120.1(8)
C2 C3 P1 113.9(6)
C4 C3 P1 126.0(7)
C5 C4 C3 120.1(9)
C5 C4 H4 119.9
C3 C4 H4 119.9
C6 C5 C4 120.3(9)
C6 C5 H5 119.8
C4 C5 H5 119.8
C5 C6 C7 120.2(10)
C5 C6 H6 119.9
C7 C6 H6 119.9
C2 C7 C6 119.8(9)
C2 C7 H7 120.1
C6 C7 H7 120.1
C13 C8 C9 119.0(8)
C13 C8 P1 123.0(7)
C9 C8 P1 117.6(6)
C8 C9 C10 120.1(9)
C8 C9 H9 119.9
C10 C9 H9 119.9
C11 C10 C9 119.4(10)
C11 C10 H10 120.3
C9 C10 H10 120.3
C12 C11 C10 120.1(9)
C12 C11 H11 119.9
C10 C11 H11 119.9
C11 C12 C13 120.2(10)
C11 C12 H12 119.9
C13 C12 H12 119.9
C12 C13 C8 121.1(10)
C12 C13 H13 119.5
C8 C13 H13 119.5
C15 C14 C19 118.7(9)
C15 C14 P1 119.8(7)
C19 C14 P1 121.5(7)
C14 C15 C16 121.1(10)
C14 C15 H15 119.4
C16 C15 H15 119.4
C17 C16 C15 120.8(11)
C17 C16 H16 119.6
C15 C16 H16 119.6
C18 C17 C16 119.3(10)
C18 C17 H17 120.3
C16 C17 H17 120.3
C17 C18 C19 120.8(10)
C17 C18 H18 119.6
C19 C18 H18 119.6
C14 C19 C18 119.2(10)
C14 C19 H19 120.4
C18 C19 H19 120.4
O2 C20 C21 117.1(7)
O2 C20 Ir 123.3(6)
C21 C20 Ir 119.6(5)
C22 C21 C26 118.8(8)
C22 C21 C20 118.7(7)
C26 C21 C20 122.5(8)
C23 C22 C21 121.5(7)
C23 C22 P2 123.8(6)
C21 C22 P2 114.5(6)
C24 C23 C22 119.1(8)
C24 C23 H23 120.5
C22 C23 H23 120.5
C23 C24 C25 120.0(9)
C23 C24 H24 120.0
C25 C24 H24 120.0
C26 C25 C24 121.6(9)
C26 C25 H25 119.2
C24 C25 H25 119.2
C25 C26 C21 118.9(9)
C25 C26 H26 120.5
C21 C26 H26 120.5
C32 C27 C28 118.3(8)
C32 C27 P2 118.5(6)
C28 C27 P2 123.1(7)
C29 C28 C27 119.9(9)
C29 C28 H28 120.0
C27 C28 H28 120.0
C28 C29 C30 121.0(9)
C28 C29 H29 119.5
C30 C29 H29 119.5
C29 C30 C31 119.1(8)
C29 C30 H30 120.4
C31 C30 H30 120.4
C32 C31 C30 120.6(9)
C32 C31 H31 119.7
C30 C31 H31 119.7
C31 C32 C27 121.1(8)
C31 C32 H32 119.5
C27 C32 H32 119.5
C34 C33 C38 119.5(8)
C34 C33 P2 121.9(6)
C38 C33 P2 118.2(7)
C33 C34 C35 120.7(8)
C33 C34 H34 119.7
C35 C34 H34 119.7
C36 C35 C34 119.3(9)
C36 C35 H35 120.3
C34 C35 H35 120.3
C37 C36 C35 120.9(9)
C37 C36 H36 119.5
C35 C36 H36 119.5
C36 C37 C38 119.9(9)
C36 C37 H37 120.1
C38 C37 H37 120.1
C33 C38 C37 119.7(9)
C33 C38 H38 120.2
C37 C38 H38 120.2
N1 C39 C40 109.7(7)
N1 C39 H39A 109.7
C40 C39 H39A 109.7
N1 C39 H39B 109.7
C40 C39 H39B 109.7
H39A C39 H39B 108.2
C45 C40 C39 120.6(11)
C45 C40 C41 119.0(12)
C39 C40 C41 120.3(11)
C40 C45 C44 119.8(15)
C40 C45 H45 120.1
C44 C45 H45 120.1
C43 C44 C45 114.9(19)
C43 C44 H44 122.5
C45 C44 H44 122.5
C44 C43 C42 128(2)
C44 C43 H43 116.2
C42 C43 H43 116.2
C43 C42 C41 117(2)
C43 C42 H42 121.6
C41 C42 H42 121.6
C42 C41 C40 121.8(16)
C42 C41 H41 119.1
C40 C41 H41 119.1
C47 O3 C48 105.3
O3 C48 C49 88.1
O3 C48 H48A 114.0
C49 C48 H48A 114.0
O3 C48 H48B 114.0
C49 C48 H48B 114.0
H48A C48 H48B 111.2
C47 C46 H46A 109.5
C47 C46 H46B 109.5
H46A C46 H46B 109.5
C47 C46 H46C 109.5
H46A C46 H46C 109.5
H46B C46 H46C 109.5
C48 C49 H49A 109.5
C48 C49 H49B 109.5
H49A C49 H49B 109.5
C48 C49 H49C 109.5
H49A C49 H49C 109.5
H49B C49 H49C 109.5
O3 C47 C46 127.8
O3 C47 H47A 105.4
C46 C47 H47A 105.4
O3 C47 H47B 105.4
C46 C47 H47B 105.4
H47A C47 H47B 106.0

loop_
_geom_bond_atom_site_label_1
_geom_bond_atom_site_label_2
_geom_bond_distance
Cl Ir 2.511(2)
Ir C1 2.005(8)
Ir C20 2.066(8)
Ir N1 2.164(6)
Ir P2 2.275(2)
Ir P1 2.360(2)
P1 C8 1.831(8)
P1 C3 1.822(8)
P1 C14 1.834(8)
P2 C33 1.826(8)
P2 C22 1.827(8)
P2 C27 1.837(8)
N1 C39 1.459(10)
N1 H1 0.9417
N1 H2 1.0885
O1 C1 1.232(9)
O2 C20 1.226(9)
C1 C2 1.522(11)
C2 C3 1.378(10)
C2 C7 1.396(11)
C3 C4 1.390(11)
C4 C5 1.368(13)
C4 H4 0.9300
C5 C6 1.374(13)
C5 H5 0.9300
C6 C7 1.383(12)
C6 H6 0.9300
C7 H7 0.9300
C8 C13 1.383(12)
C8 C9 1.379(12)
C9 C10 1.386(12)
C9 H9 0.9300
C10 C11 1.379(15)
C10 H10 0.9300
C11 C12 1.374(14)
C11 H11 0.9300
C12 C13 1.349(13)
C12 H12 0.9300
C13 H13 0.9300
C14 C15 1.345(12)
C14 C19 1.408(11)
C15 C16 1.398(14)
C15 H15 0.9300
C16 C17 1.351(16)
C16 H16 0.9300
C17 C18 1.366(15)
C17 H17 0.9300
C18 C19 1.400(13)
C18 H18 0.9300
C19 H19 0.9300
C20 C21 1.494(11)
C21 C22 1.395(11)
C21 C26 1.394(11)
C22 C23 1.393(11)
C23 C24 1.361(12)
C23 H23 0.9300
C24 C25 1.392(13)
C24 H24 0.9300
C25 C26 1.381(12)
C25 H25 0.9300
C26 H26 0.9300
C27 C32 1.379(11)
C27 C28 1.392(11)
C28 C29 1.374(11)
C28 H28 0.9300
C29 C30 1.374(13)
C29 H29 0.9300
C30 C31 1.364(13)
C30 H30 0.9300
C31 C32 1.370(12)
C31 H31 0.9300
C32 H32 0.9300
C33 C34 1.378(11)
C33 C38 1.409(11)
C34 C35 1.391(12)
C34 H34 0.9300
C35 C36 1.384(13)
C35 H35 0.9300
C36 C37 1.378(13)
C36 H36 0.9300
C37 C38 1.388(12)
C37 H37 0.9300
C38 H38 0.9300
C39 C40 1.513(13)
C39 H39A 0.9700
C39 H39B 0.9700
C40 C45 1.381(15)
C40 C41 1.372(16)
C45 C44 1.44(2)
C45 H45 0.9300
C44 C43 1.38(3)
C44 H44 0.9300
C43 C42 1.28(3)
C43 H43 0.9300
C42 C41 1.41(2)
C42 H42 0.9300
C41 H41 0.9300
O3 C47 1.4244
O3 C48 1.4272
C48 C49 1.5157
C48 H48A 0.9700
C48 H48B 0.9700
C46 C47 1.5148
C46 H46A 0.9600
C46 H46B 0.9600
C46 H46C 0.9600
C49 H49A 0.9600
C49 H49B 0.9600
C49 H49C 0.9600
C47 H47A 0.9700
C47 H47B 0.9700

loop_
_geom_hbond_atom_site_label_D
_geom_hbond_atom_site_label_H
_geom_hbond_atom_site_label_A
_geom_hbond_distance_DH
_geom_hbond_distance_HA
_geom_hbond_distance_DA
_geom_hbond_angle_DHA
N1 H1 O2 0.94 2.10 2.752(9) 125.5

loop_
_geom_torsion_atom_site_label_1
_geom_torsion_atom_site_label_2
_geom_torsion_atom_site_label_3
_geom_torsion_atom_site_label_4
_geom_torsion
C1 Ir P1 C8 132.2(4)
C20 Ir P1 C8 166.7(19)
N1 Ir P1 C8 -136.3(4)
P2 Ir P1 C8 44.7(3)
Cl Ir P1 C8 -57.1(3)
C1 Ir P1 C3 9.4(3)
C20 Ir P1 C3 44(2)
N1 Ir P1 C3 100.9(3)
P2 Ir P1 C3 -78.1(3)
Cl Ir P1 C3 -180.0(3)
C1 Ir P1 C14 -104.7(4)
C20 Ir P1 C14 -70(2)
N1 Ir P1 C14 -13.3(4)
P2 Ir P1 C14 167.7(3)
Cl Ir P1 C14 65.9(3)
C1 Ir P2 C33 -22.7(4)
C20 Ir P2 C33 -113.3(4)
N1 Ir P2 C33 -114.5(9)
P1 Ir P2 C33 61.0(3)
Cl Ir P2 C33 159.4(3)
C1 Ir P2 C22 92.5(3)
C20 Ir P2 C22 2.0(3)
N1 Ir P2 C22 0.7(9)
P1 Ir P2 C22 176.2(3)
Cl Ir P2 C22 -85.4(3)
C1 Ir P2 C27 -156.8(4)
C20 Ir P2 C27 112.7(4)
N1 Ir P2 C27 111.4(9)
P1 Ir P2 C27 -73.1(3)
Cl Ir P2 C27 25.3(3)
C1 Ir N1 C39 10.4(7)
C20 Ir N1 C39 100.6(7)
P2 Ir N1 C39 101.9(10)
P1 Ir N1 C39 -73.7(7)
Cl Ir N1 C39 -169.6(7)
C20 Ir C1 O1 -9.0(7)
N1 Ir C1 O1 74.9(7)
P2 Ir C1 O1 -92.4(7)
P1 Ir C1 O1 167.1(7)
Cl Ir C1 O1 74.8(17)
C20 Ir C1 C2 173.1(6)
N1 Ir C1 C2 -103.1(6)
P2 Ir C1 C2 89.7(5)
P1 Ir C1 C2 -10.8(5)
Cl Ir C1 C2 -103.1(14)
O1 C1 C2 C3 -169.2(7)
Ir C1 C2 C3 8.9(9)
O1 C1 C2 C7 10.5(11)
Ir C1 C2 C7 -171.4(6)
C7 C2 C3 C4 0.4(12)
C1 C2 C3 C4 -179.9(7)
C7 C2 C3 P1 -178.8(6)
C1 C2 C3 P1 0.9(9)
C8 P1 C3 C2 -137.3(6)
C14 P1 C3 C2 116.6(6)
Ir P1 C3 C2 -7.9(6)
C8 P1 C3 C4 43.6(9)
C14 P1 C3 C4 -62.5(8)
Ir P1 C3 C4 172.9(7)
C2 C3 C4 C5 1.2(13)
P1 C3 C4 C5 -179.7(7)
C3 C4 C5 C6 -2.2(16)
C4 C5 C6 C7 1.6(17)
C3 C2 C7 C6 -1.0(13)
C1 C2 C7 C6 179.3(8)
C5 C6 C7 C2 0.1(16)
C3 P1 C8 C13 -48.0(9)
C14 P1 C8 C13 61.8(9)
Ir P1 C8 C13 -166.0(7)
C3 P1 C8 C9 138.9(7)
C14 P1 C8 C9 -111.3(7)
Ir P1 C8 C9 20.9(8)
C13 C8 C9 C10 2.6(15)
P1 C8 C9 C10 175.9(8)
C8 C9 C10 C11 -1.3(16)
C9 C10 C11 C12 0.6(18)
C10 C11 C12 C13 -1.2(19)
C11 C12 C13 C8 2.5(19)
C9 C8 C13 C12 -3.1(16)
P1 C8 C13 C12 -176.2(9)
C8 P1 C14 C15 55.8(9)
C3 P1 C14 C15 170.5(8)
Ir P1 C14 C15 -77.4(9)
C8 P1 C14 C19 -125.8(7)
C3 P1 C14 C19 -11.1(8)
Ir P1 C14 C19 101.0(7)
C19 C14 C15 C16 2.9(17)
P1 C14 C15 C16 -178.7(10)
C14 C15 C16 C17 -3(2)
C15 C16 C17 C18 2(2)
C16 C17 C18 C19 -0.9(19)
C15 C14 C19 C18 -2.2(14)
P1 C14 C19 C18 179.4(7)
C17 C18 C19 C14 1.2(16)
C1 Ir C20 O2 87.2(7)
N1 Ir C20 O2 -4.4(7)
P2 Ir C20 O2 175.8(7)
P1 Ir C20 O2 53(2)
Cl Ir C20 O2 -83.5(7)
C1 Ir C20 C21 -92.5(6)
N1 Ir C20 C21 175.8(6)
P2 Ir C20 C21 -3.9(6)
P1 Ir C20 C21 -126.8(17)
Cl Ir C20 C21 96.8(6)
O2 C20 C21 C22 -174.7(8)
Ir C20 C21 C22 5.0(10)
O2 C20 C21 C26 7.6(12)
Ir C20 C21 C26 -172.6(6)
C26 C21 C22 C23 -0.1(12)
C20 C21 C22 C23 -177.9(7)
C26 C21 C22 P2 174.9(6)
C20 C21 C22 P2 -2.9(10)
C33 P2 C22 C23 -63.3(8)
C27 P2 C22 C23 46.2(8)
Ir P2 C22 C23 174.8(6)
C33 P2 C22 C21 121.8(6)
C27 P2 C22 C21 -128.7(6)
Ir P2 C22 C21 -0.1(6)
C21 C22 C23 C24 -0.1(13)
P2 C22 C23 C24 -174.7(7)
C22 C23 C24 C25 1.2(14)
C23 C24 C25 C26 -2.1(15)
C24 C25 C26 C21 1.8(14)
C22 C21 C26 C25 -0.7(13)
C20 C21 C26 C25 177.0(8)
C33 P2 C27 C32 174.9(7)
C22 P2 C27 C32 65.6(7)
Ir P2 C27 C32 -47.5(8)
C33 P2 C27 C28 -0.1(8)
C22 P2 C27 C28 -109.4(7)
Ir P2 C27 C28 137.5(6)
C32 C27 C28 C29 -1.1(12)
P2 C27 C28 C29 173.9(6)
C27 C28 C29 C30 1.7(13)
C28 C29 C30 C31 -0.9(14)
C29 C30 C31 C32 -0.4(15)
C30 C31 C32 C27 1.0(15)
C28 C27 C32 C31 -0.2(13)
P2 C27 C32 C31 -175.5(7)
C22 P2 C33 C34 -17.1(7)
C27 P2 C33 C34 -121.3(7)
Ir P2 C33 C34 96.9(6)
C22 P2 C33 C38 171.0(6)
C27 P2 C33 C38 66.9(7)
Ir P2 C33 C38 -75.0(7)
C38 C33 C34 C35 -2.3(12)
P2 C33 C34 C35 -174.1(7)
C33 C34 C35 C36 2.0(13)
C34 C35 C36 C37 -1.5(15)
C35 C36 C37 C38 1.4(15)
C34 C33 C38 C37 2.2(12)
P2 C33 C38 C37 174.2(6)
C36 C37 C38 C33 -1.7(13)
Ir N1 C39 C40 -177.2(7)
N1 C39 C40 C45 100.6(10)
N1 C39 C40 C41 -76.3(12)
C39 C40 C45 C44 -176.6(10)
C41 C40 C45 C44 0.3(16)
C40 C45 C44 C43 0(2)
C45 C44 C43 C42 2(4)
C44 C43 C42 C41 -5(4)
C43 C42 C41 C40 5(3)
C45 C40 C41 C42 -2.9(19)
C39 C40 C41 C42 174.1(12)
C47 O3 C48 C49 -175.5
C48 O3 C47 C46 176.0
